data_7032616
loop_
_publ_author_name
'Benjamin, Sophie L.'
'Chang, Yao-Pang'
'Gurnani, Chitra'
'Hector, Andrew L.'
'Huggon, Michelle'
'Levason, William'
'Reid, Gillian'

_publ_section_title
;
 Niobium(v) and tantalum(v) halide chalcogenoether complexes - towards
 single source CVD precursors for ME2 thin films.
;
_journal_issue 44
_journal_name_full 'Dalton transactions (Cambridge, England : 2003)'
_journal_page_first 16640
_journal_page_last 16648
_journal_paper_doi 10.1039/c4dt02694b
_journal_volume 43
_journal_year 2014
_chemical_formula_moiety 'C12 H18 Cl10 Nb2 S2'
_chemical_formula_sum 'C12 H18 Cl10 Nb2 S2'
_chemical_formula_weight 766.70
_chemical_name_systematic
;
 ?
;
_space_group_crystal_system monoclinic
_space_group_IT_number 14
_space_group_name_Hall '-P 2ybc'
_space_group_name_H-M_alt 'P 1 21/c 1'
_symmetry_space_group_name_Hall '-P 2ybc'
_symmetry_space_group_name_H-M 'P 1 21/c 1'
_atom_sites_solution_hydrogens geom
_atom_sites_solution_primary heavy
_audit_creation_date 13-10-17
_audit_creation_method
;
Rigaku CrystalClear-SM Expert 2.0 r11
;
_cell_angle_alpha 90
_cell_angle_beta 99.150(7)
_cell_angle_gamma 90
_cell_formula_units_Z 4
_cell_length_a 12.4305(10)
_cell_length_b 17.5222(10)
_cell_length_c 11.7030(10)
_cell_measurement_reflns_used 11213
_cell_measurement_temperature 100
_cell_measurement_theta_max 27.5
_cell_measurement_theta_min 3.2
_cell_volume 2516.6(3)
_computing_cell_refinement 'CrystalClear-SM Expert 2.0 r7 (Rigaku, 2011)'
_computing_data_collection 'CrystalClear-SM Expert 2.0 r7 (Rigaku, 2011)'
_computing_data_reduction 'CrystalClear-SM Expert 2.0 r7 (Rigaku, 2011)'
_computing_molecular_graphics 'Olex2 (Dolomanov et al., 2009)'
_computing_publication_material 'Olex2 (Dolomanov et al., 2009)'
_computing_structure_refinement 'ShelXL (Sheldrick, 2008)'
_computing_structure_solution 'ShelXS (Sheldrick, 2008)'
_diffrn_ambient_temperature 100.15
_diffrn_detector CCD
_diffrn_detector_area_resol_mean 28.5714
_diffrn_detector_type 'Rigaku Saturn724+'
_diffrn_measured_fraction_theta_full 0.996
_diffrn_measured_fraction_theta_max 0.993
_diffrn_measurement_details
;
scan:
    Number of images: 128
               Slice: -110.0000 - 18.0000
         Image width: 1.0000
            Exp time: 10.0000
       Rotation axis: Omega
               Omega: 0.0000
               Kappa: -70.0000
                 Phi: 135.0000
                 XTD: 45.0217
              2theta: -19.9971
scan:
    Number of images: 71
               Slice: -110.0000 - -39.0000
         Image width: 1.0000
            Exp time: 10.0000
       Rotation axis: Omega
               Omega: 0.0000
               Kappa: -30.0000
                 Phi: 270.0000
                 XTD: 45.0217
              2theta: -19.9971
scan:
    Number of images: 24
               Slice: -34.0000 - -10.0000
         Image width: 1.0000
            Exp time: 10.0000
       Rotation axis: Omega
               Omega: 0.0000
               Kappa: 70.0000
                 Phi: 90.0000
                 XTD: 45.0217
              2theta: -19.9971
;
_diffrn_measurement_device 'AFC12 (Right): Kappa 3 circle'
_diffrn_measurement_device_type 'Rigaku Saturn724+ (2x2 bin mode)'
_diffrn_measurement_method 'profile data from \w-scans'
_diffrn_measurement_specimen_support Mitegen
_diffrn_orient_matrix_type FS_PROCESS
_diffrn_orient_matrix_UB_11 0.016580
_diffrn_orient_matrix_UB_12 -0.055907
_diffrn_orient_matrix_UB_13 0.007350
_diffrn_orient_matrix_UB_21 0.072528
_diffrn_orient_matrix_UB_22 0.011148
_diffrn_orient_matrix_UB_23 0.051847
_diffrn_orient_matrix_UB_31 -0.044222
_diffrn_orient_matrix_UB_32 -0.002677
_diffrn_orient_matrix_UB_33 0.062430
_diffrn_radiation_collimation 0.3
_diffrn_radiation_monochromator Confocal
_diffrn_radiation_probe x-ray
_diffrn_radiation_type MoK\a
_diffrn_radiation_wavelength 0.71073
_diffrn_reflns_av_R_equivalents 0.0291
_diffrn_reflns_av_unetI/netI 0.0352
_diffrn_reflns_Laue_measured_fraction_full 0.996
_diffrn_reflns_Laue_measured_fraction_max 0.993
_diffrn_reflns_limit_h_max 11
_diffrn_reflns_limit_h_min -15
_diffrn_reflns_limit_k_max 20
_diffrn_reflns_limit_k_min -21
_diffrn_reflns_limit_l_max 14
_diffrn_reflns_limit_l_min -14
_diffrn_reflns_number 11656
_diffrn_reflns_point_group_measured_fraction_full 0.996
_diffrn_reflns_point_group_measured_fraction_max 0.993
_diffrn_reflns_theta_full 25.242
_diffrn_reflns_theta_max 26.000
_diffrn_reflns_theta_min 3.216
_diffrn_source 'Rotating Anode'
_diffrn_source_current 55
_diffrn_source_power 2.475
_diffrn_source_target Mo
_diffrn_source_type 'Rotating Anode'
_diffrn_source_voltage 45.0
_exptl_absorpt_coefficient_mu 2.138
_exptl_absorpt_correction_T_max 1.000
_exptl_absorpt_correction_T_min 0.821
_exptl_absorpt_correction_type multi-scan
_exptl_absorpt_process_details
;
Jacobson, R. (1998). REQAB. Private communication to the 
Rigaku Corporation, Tokyo, Japan.
;
_exptl_crystal_colour Orange
_exptl_crystal_density_diffrn 2.024
_exptl_crystal_description Chip
_exptl_crystal_F_000 1496
_exptl_crystal_size_max 0.09
_exptl_crystal_size_mid 0.07
_exptl_crystal_size_min 0.04
_refine_diff_density_max 1.217
_refine_diff_density_min -1.170
_refine_diff_density_rms 0.106
_refine_ls_extinction_method none
_refine_ls_goodness_of_fit_ref 1.056
_refine_ls_hydrogen_treatment constr
_refine_ls_matrix_type full
_refine_ls_number_parameters 249
_refine_ls_number_reflns 4924
_refine_ls_number_restraints 24
_refine_ls_restrained_S_all 1.083
_refine_ls_R_factor_all 0.0375
_refine_ls_R_factor_gt 0.0306
_refine_ls_shift/su_max 0.003
_refine_ls_shift/su_mean 0.000
_refine_ls_structure_factor_coef Fsqd
_refine_ls_weighting_details 'w=1/[\s^2^(Fo^2^)+(0.0147P)^2^+7.2997P] where P=(Fo^2^+2Fc^2^)/3'
_refine_ls_weighting_scheme calc
_refine_ls_wR_factor_gt 0.0654
_refine_ls_wR_factor_ref 0.0681
_reflns_Friedel_coverage 0.000
_reflns_number_gt 4258
_reflns_number_total 4924
_reflns_threshold_expression 'I > 2\s(I)'
_cod_data_source_file c4dt02694b2.cif
_cod_data_source_block ypc2x
_cod_depositor_comments
;
The following automatic conversions were performed:

'_exptl_absorpt_correction_type' value 'Multi-scan' changed to
'multi-scan' according to
/usr/data/users/saulius/crontab/automatic-downloads/rss-feeds/RSC/lib/dictionaries/cif_core.dic
dictionary named 'cif_core.dic' version 2.4.2 from 2011-04-26.

Automatic conversion script
Id: cif_fix_values 2827 2014-09-09 07:05:25Z andrius 

 Adding full bibliography for 7032613--7032616.cif.
;
_cod_database_code 7032616
_shelxl_version_number 2014-3
_shelx_space_group_comment
;
The symmetry employed for this shelxl refinement is uniquely defined
by the following loop, which should always be used as a source of
symmetry information in preference to the above space-group names.
They are only intended as comments.
;
_shelx_estimated_absorpt_t_max 0.919
_shelx_estimated_absorpt_t_min 0.831
_olex2_refinement_description
;
1. Fixed Uiso
 At 1.2 times of:
  All C(H) groups, All C(H,H) groups, All C(H,H,H,H) groups
 At 1.5 times of:
  All C(H,H,H) groups
2. Restrained distances
 C1-C2 \\sim C11-C12
 with sigma of 0.02
 C10-S2 \\sim C10-S2A
 with sigma of 0.02
 Nb2-Cl7 \\sim Nb2-Cl7A
 with sigma of 0.01
 Nb2-Cl8 \\sim Nb2-Cl8A
 with sigma of 0.01
 Nb2-Cl9 \\sim Nb2-Cl9A
 with sigma of 0.01
 S2-Nb2 \\sim S2A-Nb2
 with sigma of 0.01
3. Uiso/Uaniso restraints and constraints
Uanis(Cl7A) \\sim Ueq, Uanis(Cl8A) \\sim Ueq, Uanis(Cl9A) \\sim Ueq: with sigma
of 0.1 and sigma for terminal atoms of 0.2
Uanis(Cl7) = Uanis(Cl7A)
Uanis(Cl8) = Uanis(Cl8A)
Uanis(Cl9) = Uanis(Cl9A)
Uanis(S2) = Uanis(S2A)
4. Others
 Sof(Cl7A)=Sof(Cl8A)=Sof(Cl9A)=Sof(S2A)=Sof(H10C)=Sof(H10D)=Sof(H11C)=
 Sof(H11D)=1-FVAR(1)
 Sof(Cl7)=Sof(Cl8)=Sof(Cl9)=Sof(S2)=Sof(H10A)=Sof(H10B)=Sof(H11A)=Sof(H11B)=
 FVAR(1)
5.a Secondary CH2 refined with riding coordinates:
 C2(H2A,H2B), C3(H3A,H3B), C10(H10A,H10B), C10(H10C,H10D), C11(H11A,H11B),
 C11(H11C,H11D)
5.b Me refined with riding coordinates:
 C1(H1A,H1B,H1C)
5.c Aromatic/amide H refined with riding coordinates:
 C5(H5), C6(H6), C7(H7), C8(H8)
5.d Idealised Me refined as rotating group:
 C12(H12A,H12B,H12C)
;

loop_
_space_group_symop_operation_xyz
'x, y, z'
'-x, y+1/2, -z+1/2'
'-x, -y, -z'
'x, -y-1/2, z-1/2'

loop_
_atom_site_label
_atom_site_type_symbol
_atom_site_fract_x
_atom_site_fract_y
_atom_site_fract_z
_atom_site_U_iso_or_equiv
_atom_site_adp_type
_atom_site_occupancy
_atom_site_site_symmetry_order
_atom_site_calc_flag
_atom_site_refinement_flags_posn
_atom_site_refinement_flags_adp
_atom_site_refinement_flags_occupancy
_atom_site_disorder_assembly
_atom_site_disorder_group
Nb1 Nb 0.36975(2) 0.34546(2) 0.29428(2) 0.01117(8) Uani 1 1 d . . . . .
Nb2 Nb -0.15698(3) 0.15455(2) 0.39159(3) 0.01721(8) Uani 1 1 d . . . . .
Cl1 Cl 0.20550(7) 0.34847(5) 0.36736(7) 0.01846(18) Uani 1 1 d . . . . .
Cl2 Cl 0.27137(7) 0.34011(5) 0.11029(7) 0.01836(18) Uani 1 1 d . . . . .
Cl3 Cl 0.46570(7) 0.31714(5) 0.47918(7) 0.01547(17) Uani 1 1 d . . . . .
Cl4 Cl 0.52252(7) 0.31125(5) 0.21654(7) 0.01769(18) Uani 1 1 d . . . . .
Cl5 Cl 0.40191(7) 0.47306(5) 0.31068(8) 0.02059(19) Uani 1 1 d . . . . .
Cl6 Cl -0.01255(7) 0.14132(5) 0.54263(8) 0.0238(2) Uani 1 1 d . . . . .
Cl7 Cl -0.05921(8) 0.24777(6) 0.31156(11) 0.0216(2) Uani 0.8976(16) 1 d . . P A 1
Cl8 Cl -0.23209(10) 0.04078(6) 0.44637(9) 0.0193(2) Uani 0.8976(16) 1 d . . P A 1
Cl9 Cl -0.26301(9) 0.23283(7) 0.48034(11) 0.0247(3) Uani 0.8976(16) 1 d . . P A 1
Cl10 Cl -0.27561(7) 0.14903(6) 0.21696(8) 0.0243(2) Uani 1 1 d . . . . .
Cl7A Cl -0.0649(8) 0.2699(5) 0.3561(10) 0.0216(2) Uani 0.1024(16) 1 d . U P A 2
Cl8A Cl -0.1836(9) 0.0315(4) 0.4280(8) 0.0193(2) Uani 0.1024(16) 1 d . U P A 2
Cl9A Cl -0.2578(9) 0.2098(7) 0.5182(10) 0.0247(3) Uani 0.1024(16) 1 d . U P A 2
S1 S 0.33250(7) 0.19548(5) 0.31380(7) 0.01204(17) Uani 1 1 d . . . . .
S2 S -0.03568(8) 0.05120(5) 0.29335(9) 0.0159(2) Uani 0.8976(16) 1 d . . P A 1
S2A S -0.0182(6) 0.1127(5) 0.2521(7) 0.0159(2) Uani 0.1024(16) 1 d . . P A 2
C1 C 0.4606(3) 0.0735(2) 0.4025(3) 0.0222(8) Uani 1 1 d . . . . .
H1A H 0.5307 0.0470 0.4078 0.033 Uiso 1 1 calc R . . . .
H1B H 0.4489 0.0889 0.4801 0.033 Uiso 1 1 calc R . . . .
H1C H 0.4019 0.0392 0.3685 0.033 Uiso 1 1 calc R . . . .
C2 C 0.4614(3) 0.14379(19) 0.3268(3) 0.0156(7) Uani 1 1 d . . . . .
H2A H 0.4746 0.1282 0.2488 0.019 Uiso 1 1 calc R . . . .
H2B H 0.5217 0.1779 0.3605 0.019 Uiso 1 1 calc R . . . .
C3 C 0.2592(3) 0.16008(19) 0.1755(3) 0.0155(7) Uani 1 1 d . . . . .
H3A H 0.1867 0.1847 0.1589 0.019 Uiso 1 1 calc R . . . .
H3B H 0.3002 0.1736 0.1124 0.019 Uiso 1 1 calc R . . . .
C4 C 0.2456(3) 0.07490(18) 0.1796(3) 0.0119(7) Uani 1 1 d . . . . .
C5 C 0.3093(3) 0.0293(2) 0.1184(3) 0.0157(7) Uani 1 1 d . . . . .
H5 H 0.3559 0.0529 0.0719 0.019 Uiso 1 1 calc R . . . .
C6 C 0.3059(3) -0.0498(2) 0.1243(3) 0.0163(7) Uani 1 1 d . . . . .
H6 H 0.3490 -0.0799 0.0814 0.020 Uiso 1 1 calc R . . . .
C7 C 0.2393(3) -0.0844(2) 0.1930(3) 0.0176(7) Uani 1 1 d . . . . .
H7 H 0.2387 -0.1384 0.2000 0.021 Uiso 1 1 calc R . . . .
C8 C 0.1734(3) -0.0403(2) 0.2518(3) 0.0169(7) Uani 1 1 d . . . . .
H8 H 0.1263 -0.0645 0.2971 0.020 Uiso 1 1 calc R . . . .
C9 C 0.1754(3) 0.03939(19) 0.2455(3) 0.0132(7) Uani 1 1 d . . . . .
C10 C 0.1041(3) 0.0856(2) 0.3129(3) 0.0185(7) Uani 1 1 d . . . . .
H10A H 0.1043 0.1396 0.2877 0.022 Uiso 0.8976(16) 1 calc R . P A 1
H10B H 0.1350 0.0837 0.3962 0.022 Uiso 0.8976(16) 1 calc R . P A 1
H10C H 0.1452 0.1323 0.3402 0.022 Uiso 0.1024(16) 1 calc R . P A 2
H10D H 0.0954 0.0557 0.3826 0.022 Uiso 0.1024(16) 1 calc R . P A 2
C11 C -0.0744(3) 0.0458(2) 0.1378(4) 0.0322(10) Uani 1 1 d . . . . .
H11A H -0.0373 0.0013 0.1093 0.039 Uiso 0.8976(16) 1 calc R . P A 1
H11B H -0.1539 0.0363 0.1201 0.039 Uiso 0.8976(16) 1 calc R . P A 1
H11C H -0.0295 0.0001 0.1293 0.039 Uiso 0.1024(16) 1 calc R . P A 2
H11D H -0.1528 0.0337 0.1332 0.039 Uiso 0.1024(16) 1 calc R . P A 2
C12 C -0.0481(4) 0.1169(3) 0.0704(4) 0.0354(10) Uani 1 1 d . . . . .
H12A H 0.0311 0.1235 0.0794 0.053 Uiso 1 1 calc GR . . . .
H12B H -0.0808 0.1620 0.1007 0.053 Uiso 1 1 calc GR . . . .
H12C H -0.0778 0.1106 -0.0117 0.053 Uiso 1 1 calc GR . . . .

loop_
_atom_site_aniso_label
_atom_site_aniso_U_11
_atom_site_aniso_U_22
_atom_site_aniso_U_33
_atom_site_aniso_U_23
_atom_site_aniso_U_13
_atom_site_aniso_U_12
Nb1 0.01024(15) 0.01049(15) 0.01267(14) 0.00064(11) 0.00148(11) -0.00018(11)
Nb2 0.01197(16) 0.01604(16) 0.02487(17) 0.00297(13) 0.00677(13) 0.00253(12)
Cl1 0.0115(4) 0.0216(4) 0.0230(4) -0.0012(3) 0.0049(3) 0.0020(3)
Cl2 0.0197(4) 0.0185(4) 0.0152(4) 0.0022(3) -0.0024(3) -0.0006(3)
Cl3 0.0144(4) 0.0184(4) 0.0130(4) 0.0012(3) 0.0002(3) 0.0013(3)
Cl4 0.0138(4) 0.0214(4) 0.0189(4) -0.0031(3) 0.0060(3) -0.0019(3)
Cl5 0.0226(5) 0.0109(4) 0.0272(5) 0.0013(3) 0.0008(4) -0.0019(3)
Cl6 0.0167(4) 0.0305(5) 0.0243(4) -0.0001(4) 0.0036(3) -0.0003(4)
Cl7 0.0175(5) 0.0163(5) 0.0329(6) 0.0011(4) 0.0099(4) -0.0014(4)
Cl8 0.0167(6) 0.0188(5) 0.0225(5) 0.0021(4) 0.0035(4) -0.0039(4)
Cl9 0.0161(5) 0.0222(6) 0.0367(7) -0.0090(5) 0.0071(5) 0.0026(5)
Cl10 0.0144(4) 0.0310(5) 0.0274(5) 0.0099(4) 0.0025(3) 0.0039(4)
Cl7A 0.0175(5) 0.0163(5) 0.0329(6) 0.0011(4) 0.0099(4) -0.0014(4)
Cl8A 0.0167(6) 0.0188(5) 0.0225(5) 0.0021(4) 0.0035(4) -0.0039(4)
Cl9A 0.0161(5) 0.0222(6) 0.0367(7) -0.0090(5) 0.0071(5) 0.0026(5)
S1 0.0106(4) 0.0114(4) 0.0141(4) 0.0005(3) 0.0017(3) 0.0008(3)
S2 0.0103(4) 0.0131(4) 0.0247(5) 0.0001(4) 0.0038(4) -0.0006(4)
S2A 0.0103(4) 0.0131(4) 0.0247(5) 0.0001(4) 0.0038(4) -0.0006(4)
C1 0.022(2) 0.0215(19) 0.0223(19) 0.0028(15) 0.0013(15) 0.0083(16)
C2 0.0077(16) 0.0152(17) 0.0226(17) 0.0003(14) -0.0013(13) 0.0021(13)
C3 0.0151(17) 0.0153(17) 0.0149(16) 0.0002(13) -0.0015(13) -0.0011(14)
C4 0.0094(16) 0.0107(15) 0.0139(16) 0.0008(12) -0.0038(13) -0.0002(13)
C5 0.0156(17) 0.0181(17) 0.0138(16) 0.0014(13) 0.0040(13) 0.0003(14)
C6 0.0114(16) 0.0181(17) 0.0186(17) -0.0055(14) -0.0001(13) 0.0032(14)
C7 0.0147(17) 0.0124(17) 0.0239(18) -0.0006(14) -0.0021(14) -0.0002(14)
C8 0.0124(17) 0.0161(17) 0.0217(18) -0.0001(14) 0.0008(14) -0.0037(14)
C9 0.0090(16) 0.0139(16) 0.0155(16) 0.0012(13) -0.0019(13) 0.0029(13)
C10 0.0093(16) 0.0199(18) 0.0268(19) -0.0051(15) 0.0042(14) -0.0037(14)
C11 0.016(2) 0.032(2) 0.045(3) -0.016(2) -0.0054(18) 0.0038(17)
C12 0.028(2) 0.050(3) 0.025(2) 0.000(2) -0.0033(18) 0.002(2)

loop_
_atom_type_symbol
_atom_type_description
_atom_type_scat_dispersion_real
_atom_type_scat_dispersion_imag
_atom_type_scat_source
C C 0.0033 0.0016 'International Tables Vol C Tables 4.2.6.8 and 6.1.1.4'
H H 0.0000 0.0000 'International Tables Vol C Tables 4.2.6.8 and 6.1.1.4'
S S 0.1246 0.1234 'International Tables Vol C Tables 4.2.6.8 and 6.1.1.4'
Cl Cl 0.1484 0.1585 'International Tables Vol C Tables 4.2.6.8 and 6.1.1.4'
Nb Nb -2.0727 0.6215 'International Tables Vol C Tables 4.2.6.8 and 6.1.1.4'

loop_
_geom_angle_atom_site_label_1
_geom_angle_atom_site_label_2
_geom_angle_atom_site_label_3
_geom_angle
Cl1 Nb1 Cl3 90.73(3)
Cl1 Nb1 S1 79.54(3)
Cl2 Nb1 Cl1 88.75(3)
Cl2 Nb1 Cl3 165.47(3)
Cl2 Nb1 Cl4 88.21(3)
Cl2 Nb1 S1 88.09(3)
Cl3 Nb1 S1 77.54(3)
Cl4 Nb1 Cl1 166.04(3)
Cl4 Nb1 Cl3 88.81(3)
Cl4 Nb1 S1 86.75(3)
Cl5 Nb1 Cl1 95.68(3)
Cl5 Nb1 Cl2 100.31(3)
Cl5 Nb1 Cl3 94.19(3)
Cl5 Nb1 Cl4 98.26(3)
Cl5 Nb1 S1 170.30(3)
Cl6 Nb2 Cl8 90.02(4)
Cl6 Nb2 Cl10 166.12(4)
Cl6 Nb2 Cl7A 83.3(3)
Cl6 Nb2 S2 80.92(3)
Cl6 Nb2 S2A 86.63(18)
Cl7 Nb2 Cl6 89.22(4)
Cl7 Nb2 Cl8 165.98(4)
Cl7 Nb2 Cl10 88.52(4)
Cl7 Nb2 S2 86.39(4)
Cl8 Nb2 S2 79.67(4)
Cl9 Nb2 Cl6 98.47(4)
Cl9 Nb2 Cl7 97.99(4)
Cl9 Nb2 Cl8 95.97(4)
Cl9 Nb2 Cl10 95.41(4)
Cl9 Nb2 S2 175.58(4)
Cl10 Nb2 Cl8 88.88(4)
Cl10 Nb2 Cl7A 97.9(3)
Cl10 Nb2 S2 85.28(3)
Cl10 Nb2 S2A 80.31(18)
Cl7A Nb2 S2A 75.6(3)
Cl8A Nb2 Cl6 83.0(3)
Cl8A Nb2 Cl10 92.0(2)
Cl8A Nb2 Cl7A 159.9(4)
Cl8A Nb2 Cl9A 99.9(4)
Cl8A Nb2 S2A 88.9(3)
Cl9A Nb2 Cl6 89.2(3)
Cl9A Nb2 Cl10 104.4(3)
Cl9A Nb2 Cl7A 94.6(4)
Cl9A Nb2 S2A 169.8(4)
C2 S1 Nb1 109.37(11)
C2 S1 C3 102.23(16)
C3 S1 Nb1 108.91(11)
C10 S2 Nb2 107.94(12)
C11 S2 Nb2 112.49(14)
C11 S2 C10 103.88(18)
C10 S2A Nb2 117.4(4)
C10 S2A C11 110.5(4)
C11 S2A Nb2 114.5(3)
H1A C1 H1B 109.5
H1A C1 H1C 109.5
H1B C1 H1C 109.5
C2 C1 H1A 109.5
C2 C1 H1B 109.5
C2 C1 H1C 109.5
S1 C2 H2A 109.4
S1 C2 H2B 109.4
C1 C2 S1 111.3(2)
C1 C2 H2A 109.4
C1 C2 H2B 109.4
H2A C2 H2B 108.0
S1 C3 H3A 109.6
S1 C3 H3B 109.6
H3A C3 H3B 108.1
C4 C3 S1 110.5(2)
C4 C3 H3A 109.6
C4 C3 H3B 109.6
C5 C4 C3 118.3(3)
C9 C4 C3 122.9(3)
C9 C4 C5 118.8(3)
C4 C5 H5 119.3
C6 C5 C4 121.3(3)
C6 C5 H5 119.3
C5 C6 H6 120.2
C7 C6 C5 119.5(3)
C7 C6 H6 120.2
C6 C7 H7 120.0
C6 C7 C8 120.0(3)
C8 C7 H7 120.0
C7 C8 H8 119.5
C7 C8 C9 120.9(3)
C9 C8 H8 119.5
C4 C9 C8 119.4(3)
C4 C9 C10 121.2(3)
C8 C9 C10 119.4(3)
S2 C10 H10A 109.1
S2 C10 H10B 109.1
S2A C10 H10C 107.2
S2A C10 H10D 107.2
C9 C10 S2 112.6(2)
C9 C10 S2A 120.5(4)
C9 C10 H10A 109.1
C9 C10 H10B 109.1
C9 C10 H10C 107.2
C9 C10 H10D 107.2
H10A C10 H10B 107.8
H10C C10 H10D 106.8
S2 C11 H11A 108.4
S2 C11 H11B 108.4
S2A C11 H11C 115.8
S2A C11 H11D 115.8
H11A C11 H11B 107.5
H11C C11 H11D 112.8
C12 C11 S2 115.4(3)
C12 C11 S2A 76.6(3)
C12 C11 H11A 108.4
C12 C11 H11B 108.4
C12 C11 H11C 115.8
C12 C11 H11D 115.8
C11 C12 H12A 109.5
C11 C12 H12B 109.5
C11 C12 H12C 109.5
H12A C12 H12B 109.5
H12A C12 H12C 109.5
H12B C12 H12C 109.5

loop_
_geom_bond_atom_site_label_1
_geom_bond_atom_site_label_2
_geom_bond_distance
Nb1 Cl1 2.3363(9)
Nb1 Cl2 2.3029(9)
Nb1 Cl3 2.3516(8)
Nb1 Cl4 2.3115(9)
Nb1 Cl5 2.2740(9)
Nb1 S1 2.6844(9)
Nb2 Cl6 2.3221(10)
Nb2 Cl7 2.3205(10)
Nb2 Cl8 2.3339(10)
Nb2 Cl9 2.2656(10)
Nb2 Cl10 2.3242(10)
Nb2 Cl7A 2.390(7)
Nb2 Cl8A 2.233(7)
Nb2 Cl9A 2.301(8)
Nb2 S2 2.7251(10)
Nb2 S2A 2.660(6)
S1 C2 1.826(3)
S1 C3 1.835(3)
S2 C10 1.819(3)
S2 C11 1.810(4)
S2A C10 1.642(8)
S2A C11 1.832(9)
C1 H1A 0.9800
C1 H1B 0.9800
C1 H1C 0.9800
C1 C2 1.518(5)
C2 H2A 0.9900
C2 H2B 0.9900
C3 H3A 0.9900
C3 H3B 0.9900
C3 C4 1.504(4)
C4 C5 1.400(5)
C4 C9 1.399(5)
C5 H5 0.9500
C5 C6 1.388(5)
C6 H6 0.9500
C6 C7 1.383(5)
C7 H7 0.9500
C7 C8 1.386(5)
C8 H8 0.9500
C8 C9 1.399(5)
C9 C10 1.512(5)
C10 H10A 0.9900
C10 H10B 0.9900
C10 H10C 0.9900
C10 H10D 0.9900
C11 H11A 0.9900
C11 H11B 0.9900
C11 H11C 0.9900
C11 H11D 0.9900
C11 C12 1.537(6)
C12 H12A 0.9800
C12 H12B 0.9800
C12 H12C 0.9800

loop_
_geom_torsion_atom_site_label_1
_geom_torsion_atom_site_label_2
_geom_torsion_atom_site_label_3
_geom_torsion_atom_site_label_4
_geom_torsion
Nb1 S1 C2 C1 147.4(2)
Nb1 S1 C3 C4 175.0(2)
Nb2 S2 C10 S2A -59.8(4)
Nb2 S2 C10 C9 -170.9(2)
Nb2 S2 C11 S2A 63.0(3)
Nb2 S2 C11 C12 68.3(3)
Nb2 S2A C10 S2 71.6(4)
Nb2 S2A C10 C9 161.5(3)
Nb2 S2A C11 S2 -68.0(3)
Nb2 S2A C11 C12 116.8(4)
S1 C3 C4 C5 -106.6(3)
S1 C3 C4 C9 70.7(4)
C2 S1 C3 C4 59.3(3)
C3 S1 C2 C1 -97.3(3)
C3 C4 C5 C6 175.9(3)
C3 C4 C9 C8 -175.1(3)
C3 C4 C9 C10 3.0(5)
C4 C5 C6 C7 -0.8(5)
C4 C9 C10 S2 133.8(3)
C4 C9 C10 S2A 88.8(5)
C5 C4 C9 C8 2.2(5)
C5 C4 C9 C10 -179.6(3)
C5 C6 C7 C8 2.5(5)
C6 C7 C8 C9 -1.8(5)
C7 C8 C9 C4 -0.6(5)
C7 C8 C9 C10 -178.7(3)
C8 C9 C10 S2 -48.1(4)
C8 C9 C10 S2A -93.0(5)
C9 C4 C5 C6 -1.6(5)
C10 S2 C11 S2A -53.4(4)
C10 S2 C11 C12 -48.2(3)
C10 S2A C11 S2 67.2(4)
C10 S2A C11 C12 -107.9(5)
C11 S2 C10 S2A 59.8(4)
C11 S2 C10 C9 -51.3(3)
C11 S2A C10 S2 -62.3(4)
C11 S2A C10 C9 27.7(6)
